data_4312025
loop_
_publ_author_name
'A. F. M. Mokhlesur Rahman'
'W. Gregory Jackson'
'Anthony C. Willis'

_publ_contact_author_address
;
Research School of Chemistry,
Australian National University,
Canberra, A. C. T. 0200, Australia
;
_publ_contact_author_email ' willis@rsc.anu.edu.au '
_publ_contact_author_fax ' 61 2 6249 0750 '
_publ_contact_author_name ' Anthony C. Willis '
_publ_contact_author_phone ' 61 2 6249 4109 '
_publ_section_title
;
 The First Sideways-Bonded Peroxo Complex for a Tetraaminecobalt(III)
 Species
;
_journal_name_full 'Inorganic Chemistry'
_journal_page_first 7558
_journal_page_last 7560
_journal_paper_doi 10.1021/ic040044z
_journal_volume 43
_journal_year 2004
_chemical_formula_moiety 'C12 H32 Co N4 O2 1+, Cl O4 1-, 2(H2 O) '
_chemical_formula_sum 'C12 H36 Cl Co N4 O8'
_chemical_formula_weight 458.82
_space_group_IT_number 15
_symmetry_cell_setting monoclinic
_symmetry_Int_Tables_number 15
_symmetry_space_group_name_Hall '-C 2yc'
_symmetry_space_group_name_H-M 'C 1 2/c 1'
_audit_creation_date 2000-04-17
_audit_creation_method 'by teXsan v1.8'
_audit_update_record
;

Report for
wgj1ccd
C12 H36 Cl Co N4 O8
W. Greg Jackson, ADFA

2000-04-16  acw finishes refinement and compiles cif
2000-04-17  passes checkcif
;
_cell_angle_alpha 90
_cell_angle_beta 105.488(2)
_cell_angle_gamma 90
_cell_formula_units_Z 4
_cell_length_a 11.1080(3)
_cell_length_b 18.6362(6)
_cell_length_c 10.4397(2)
_cell_measurement_reflns_used 12015
_cell_measurement_temperature 295.
_cell_measurement_theta_max 27.485
_cell_measurement_theta_min 2.910
_cell_volume 2082.65(10)
_computing_cell_refinement 'Denzo and Scalepak (Otwinowski & Minor, 1997)'
_computing_data_collection KappaCCD
_computing_data_reduction 'Denzo and Scalepak (Otwinowski & Minor, 1997)'
_computing_publication_material 'teXsan (MSC, 1992-1997)'
_computing_structure_refinement 'teXsan (MSC, 1992-1997)'
_computing_structure_solution
;
'DIRDIF92 PATTY (Beurskens, 1992)
;
_diffrn_ambient_temperature 295.0
_diffrn_measurement_device_type 'Nonius KappaCCD'
_diffrn_measurement_method ' \y scans and \w scans'
_diffrn_orient_matrix_UB_11 0.00000
_diffrn_orient_matrix_UB_12 0.00000
_diffrn_orient_matrix_UB_13 0.00000
_diffrn_orient_matrix_UB_21 0.00000
_diffrn_orient_matrix_UB_22 0.00000
_diffrn_orient_matrix_UB_23 0.00000
_diffrn_orient_matrix_UB_31 0.00000
_diffrn_orient_matrix_UB_32 0.00000
_diffrn_orient_matrix_UB_33 0.00000
_diffrn_radiation_detector CCD
_diffrn_radiation_monochromator graphite
_diffrn_radiation_source 'X-ray tube'
_diffrn_radiation_type 'Mo K\a'
_diffrn_radiation_wavelength 0.7107
_diffrn_reflns_av_R_equivalents 0.05346
_diffrn_reflns_av_sigmaI/netI 0.090
_diffrn_reflns_limit_h_max 13
_diffrn_reflns_limit_h_min -14
_diffrn_reflns_limit_k_max 24
_diffrn_reflns_limit_k_min -24
_diffrn_reflns_limit_l_max 13
_diffrn_reflns_limit_l_min -13
_diffrn_reflns_number 18449
_diffrn_reflns_reduction_process 'Lp corrections applied'
_diffrn_reflns_theta_max 27.59
_diffrn_reflns_theta_min 2.98
_diffrn_standards_decay_% 0.00
_diffrn_standards_interval_count 0
_diffrn_standards_number 0
_exptl_absorpt_coefficient_mu 0.996
_exptl_absorpt_correction_T_max 0.889
_exptl_absorpt_correction_T_min .777
_exptl_absorpt_correction_type multi-scan
_exptl_absorpt_process_details
;
multi-scan from symmetry-related measurements (Blessing 1995)
;
_exptl_crystal_colour 'dark red'
_exptl_crystal_density_diffrn 1.463
_exptl_crystal_density_meas ?
_exptl_crystal_description block
_exptl_crystal_F_000 976.00
_exptl_crystal_size_max 0.30
_exptl_crystal_size_mid 0.20
_exptl_crystal_size_min 0.12
_refine_diff_density_max 0.51
_refine_diff_density_min -0.36
_refine_ls_extinction_method none
_refine_ls_goodness_of_fit_all 1.036
_refine_ls_goodness_of_fit_ref 1.105
_refine_ls_hydrogen_treatment refxyz
_refine_ls_matrix_type full
_refine_ls_number_constraints 0
_refine_ls_number_parameters 173
_refine_ls_number_reflns 1888
_refine_ls_number_restraints 0
_refine_ls_R_factor_all 0.0459
_refine_ls_R_factor_gt 0.0349
_refine_ls_shift/su_max 0.0096
_refine_ls_shift/su_mean 0.0006
_refine_ls_structure_factor_coef F
_refine_ls_weighting_details 'w = 1/[\s^2^(Fo)]'
_refine_ls_weighting_scheme calc
_refine_ls_wR_factor_all 0.0413
_refine_ls_wR_factor_ref 0.0387
_reflns_number_gt 1888
_reflns_number_total 2397
_reflns_threshold_expression I>2.00\s(I)
_cod_data_source_file ic040044z_s1.cif
_cod_data_source_block wgj1_from_ccd
_cod_depositor_comments
;
The following automatic conversions were performed:

'_refine_ls_weighting_scheme' value 'w = 1/[\s^2^(Fo)] ' was changed
to 'calc'. New tag '_refine_ls_weighting_details' was created. The
value of the new tag was set to 'w = 1/[\s^2^(Fo)]'.

Automatic conversion script
Id: cif_fix_values 3143 2015-03-26 13:38:13Z robertas 

The following automatic conversions were performed:
data name '_geom_bond_atom_site_label_D' replaced with
'_geom_hbond_atom_site_label_D' as specified in the replacement file
'/home/antanas/src/cod-tools/trunk/data/replacement-values/replacement_tags.lst'.

data
name '_geom_bond_atom_site_label_H' replaced with
'_geom_hbond_atom_site_label_H' as specified in the replacement file
'/home/antanas/src/cod-tools/trunk/data/replacement-values/replacement_tags.lst'.

data
name '_geom_contact_atom_site_label_a' replaced with
'_geom_hbond_atom_site_label_A' as specified in the replacement file
'/home/antanas/src/cod-tools/trunk/data/replacement-values/replacement_tags.lst'.

data
name '_geom_bond_distance_DH' replaced with '_geom_hbond_distance_DH'
as specified in the replacement file
'/home/antanas/src/cod-tools/trunk/data/replacement-values/replacement_tags.lst'.

data
name '_geom_contact_distance_HA' replaced with
'_geom_hbond_distance_HA' as specified in the replacement file
'/home/antanas/src/cod-tools/trunk/data/replacement-values/replacement_tags.lst'.

data
name '_geom_contact_distance_DA' replaced with
'_geom_hbond_distance_DA' as specified in the replacement file
'/home/antanas/src/cod-tools/trunk/data/replacement-values/replacement_tags.lst'.

data
name '_geom_angle_DHA' replaced with '_geom_hbond_angle_DHA' as
specified in the replacement file
'/home/antanas/src/cod-tools/trunk/data/replacement-values/replacement_tags.lst'.

data
name '_geom_contact_site_symmetry_A' replaced with
'_geom_hbond_site_symmetry_A' as specified in the replacement file
'/home/antanas/src/cod-tools/trunk/data/replacement-values/replacement_tags.lst'.

Automatic conversion script
Id: cif_correct_tags 5005 2017-03-03 11:38:54Z antanas 
;
_cod_original_cell_volume 2082.69(9)
_cod_original_sg_symbol_H-M 'C 2/c '
_cod_original_formula_sum 'C12 H36 Cl Co N4 O8 '
_cod_database_code 4312025

loop_
_symmetry_equiv_pos_as_xyz
'   +x,   +y,   +z'
'   -x,   +y,1/2-z'
'   1/2+x,   1/2+y,   +z'
'   1/2-x,   1/2+y,   1/2-z'
'   -x,   -y,   -z'
'   +x,   -y,1/2+z'
'   1/2-x,   1/2-y,   -z'
'   1/2+x,   1/2-y,   1/2+z'

loop_
_atom_site_label
_atom_site_fract_x
_atom_site_fract_y
_atom_site_fract_z
_atom_site_U_iso_or_equiv
_atom_site_occupancy
_atom_site_refinement_flags
_atom_site_adp_type
_atom_site_calc_flag
_atom_site_calc_attached_atom
Co(1) 0.0000 0.06843(2) 0.2500 0.0322(1) 1. ST Uani d ?
Cl(1) 0.0000 0.35780(5) 0.2500 0.0497(2) 1. ST Uani d ?
O(1) -0.0591(1) -0.02430(8) 0.1987(1) 0.0403(4) 1.000 . Uani d ?
O(2) 0.0895(2) 0.3137(2) 0.3365(3) 0.1082(9) 1.000 . Uani d ?
O(3) 0.0622(3) 0.3977(2) 0.1783(3) 0.168(2) 1.000 . Uani d ?
O(4) 0.1609(2) 0.1004(1) 0.6292(2) 0.0668(7) 1.000 . Uani d ?
N(1) 0.1309(2) 0.1389(1) 0.3365(2) 0.0381(5) 1.000 . Uani d ?
N(2) 0.0891(2) 0.0685(1) 0.1117(2) 0.0372(5) 1.000 . Uani d ?
C(1) 0.2437(2) 0.1328(1) 0.2821(2) 0.0397(6) 1.000 . Uani d ?
C(2) 0.1893(2) 0.1243(1) 0.1298(2) 0.0400(6) 1.000 . Uani d ?
C(3) 0.3249(3) 0.1996(2) 0.3189(3) 0.0563(9) 1.000 . Uani d ?
C(4) 0.3174(3) 0.0672(2) 0.3460(3) 0.0514(8) 1.000 . Uani d ?
C(5) 0.1275(3) 0.1929(2) 0.0635(3) 0.0533(8) 1.000 . Uani d ?
C(6) 0.2871(3) 0.0998(2) 0.0602(3) 0.0596(9) 1.000 . Uani d ?
H(1) 0.107(2) 0.187(1) 0.324(2) 0.046 1.000 . Uiso d ?
H(2) 0.152(2) 0.132(1) 0.414(3) 0.046 1.000 . Uiso d ?
H(3) 0.120(2) 0.028(1) 0.117(2) 0.045 1.000 . Uiso d ?
H(4) 0.038(2) 0.073(1) 0.035(2) 0.045 1.000 . Uiso d ?
H(5) 0.358(3) 0.203(1) 0.412(3) 0.068 1.000 . Uiso d ?
H(6) 0.389(3) 0.197(1) 0.278(3) 0.068 1.000 . Uiso d ?
H(7) 0.273(3) 0.245(2) 0.289(2) 0.068 1.000 . Uiso d ?
H(8) 0.273(3) 0.023(2) 0.328(3) 0.062 1.000 . Uiso d ?
H(9) 0.397(3) 0.063(1) 0.317(3) 0.062 1.000 . Uiso d ?
H(10) 0.336(3) 0.070(1) 0.439(3) 0.062 1.000 . Uiso d ?
H(11) 0.188(3) 0.230(1) 0.070(2) 0.064 1.000 . Uiso d ?
H(12) 0.087(2) 0.184(1) -0.029(3) 0.064 1.000 . Uiso d ?
H(13) 0.066(3) 0.211(1) 0.104(3) 0.064 1.000 . Uiso d ?
H(14) 0.320(3) 0.055(2) 0.095(3) 0.071 1.000 . Uiso d ?
H(15) 0.249(3) 0.097(2) -0.035(3) 0.071 1.000 . Uiso d ?
H(16) 0.359(3) 0.135(2) 0.076(3) 0.071 1.000 . Uiso d ?
H(17) 0.131(3) 0.085(2) 0.684(3) 0.080 1.000 . Uiso d ?
H(18) 0.228(3) 0.109(2) 0.660(3) 0.080 1.000 . Uiso d ?

loop_
_atom_site_aniso_label
_atom_site_aniso_U_11
_atom_site_aniso_U_22
_atom_site_aniso_U_33
_atom_site_aniso_U_12
_atom_site_aniso_U_13
_atom_site_aniso_U_23
Co(1) 0.0307(2) 0.0320(2) 0.0354(2) 0.0000 0.0114(2) 0.0000
Cl(1) 0.0518(5) 0.0447(5) 0.0554(5) 0.0000 0.0193(4) 0.0000
O(1) 0.0350(8) 0.0371(9) 0.0469(9) -0.0043(7) 0.0077(7) -0.0028(6)
O(2) 0.098(2) 0.102(2) 0.110(2) 0.036(2) 0.003(2) 0.022(2)
O(3) 0.141(3) 0.204(4) 0.158(3) -0.085(3) 0.037(2) 0.077(3)
O(4) 0.065(1) 0.081(2) 0.052(1) -0.023(1) 0.012(1) 0.009(1)
N(1) 0.039(1) 0.039(1) 0.0379(9) -0.0008(9) 0.0129(9) -0.0050(9)
N(2) 0.038(1) 0.037(1) 0.038(1) -0.0048(9) 0.0111(8) -0.0031(9)
C(1) 0.033(1) 0.040(1) 0.048(1) -0.005(1) 0.013(1) -0.005(1)
C(2) 0.037(1) 0.041(1) 0.047(1) -0.008(1) 0.020(1) -0.004(1)
C(3) 0.049(2) 0.055(2) 0.067(2) -0.015(1) 0.019(1) -0.015(1)
C(4) 0.041(1) 0.051(2) 0.059(2) 0.002(1) 0.008(1) -0.005(1)
C(5) 0.059(2) 0.050(2) 0.056(2) -0.008(1) 0.023(1) 0.010(1)
C(6) 0.051(2) 0.072(2) 0.065(2) -0.010(2) 0.033(1) -0.016(2)

loop_
_atom_type_symbol
_atom_type_oxidation_number
_atom_type_number_in_cell
_atom_type_scat_dispersion_real
_atom_type_scat_dispersion_imag
_atom_type_scat_source
C 0 48 0.002 0.002
;International Tables for Crystallography
(1992, Vol. C, Tables 4.2.6.8 and 6.1.1.1)
;
H 0 144 0.000 0.000
;International Tables for Crystallography
(1992, Vol. C, Table 6.1.1.2)
;
Cl 0 4 0.132 0.159
;International Tables for Crystallography
(1992, Vol. C, Tables 4.2.6.8 and 6.1.1.1)
;
Co 0 4 0.299 0.973
;International Tables for Crystallography
(1992, Vol. C, Tables 4.2.6.8 and 6.1.1.1)
;
N 0 16 0.004 0.003
;International Tables for Crystallography
(1992, Vol. C, Tables 4.2.6.8 and 6.1.1.1)
;
O 0 32 0.008 0.006
;International Tables for Crystallography
(1992, Vol. C, Tables 4.2.6.8 and 6.1.1.1)
;

loop_
_geom_angle_atom_site_label_1
_geom_angle_atom_site_label_2
_geom_angle_atom_site_label_3
_geom_angle
_geom_angle_site_symmetry_1
_geom_angle_site_symmetry_2
_geom_angle_site_symmetry_3
_geom_angle_publ_flag
O(1) Co(1) O(1) 45.70(8) . . 2 yes
O(1) Co(1) N(1) 153.66(7) . . . yes
O(1) Co(1) N(1) 108.71(7) . . 2 yes
O(1) Co(1) N(2) 89.88(7) . . . yes
O(1) Co(1) N(2) 90.22(8) . . 2 yes
O(1) Co(1) N(1) 108.71(7) 2 . . yes
O(1) Co(1) N(1) 153.66(7) 2 . 2 yes
O(1) Co(1) N(2) 90.22(8) 2 . . yes
O(1) Co(1) N(2) 89.88(7) 2 . 2 yes
N(1) Co(1) N(1) 97.4(1) . . 2 yes
N(1) Co(1) N(2) 83.22(8) . . . yes
N(1) Co(1) N(2) 96.71(8) . . 2 yes
N(1) Co(1) N(2) 96.71(8) 2 . . yes
N(1) Co(1) N(2) 83.22(8) 2 . 2 yes
N(2) Co(1) N(2) 179.9(1) . . 2 yes
O(2) Cl(1) O(2) 109.0(3) . . 2 yes
O(2) Cl(1) O(3) 107.1(2) . . . yes
O(2) Cl(1) O(3) 109.8(2) . . 2 yes
O(2) Cl(1) O(3) 109.8(2) 2 . . yes
O(2) Cl(1) O(3) 107.1(2) 2 . 2 yes
O(3) Cl(1) O(3) 114.0(4) . . 2 yes
Co(1) O(1) O(1) 67.15(4) . . 2 yes
H(17) O(4) H(18) 109(4) . . . no
Co(1) N(1) C(1) 111.0(1) . . . yes
Co(1) N(1) H(1) 115(2) . . . no
Co(1) N(1) H(2) 110(2) . . . no
C(1) N(1) H(1) 105(1) . . . no
C(1) N(1) H(2) 109(2) . . . no
H(1) N(1) H(2) 107(2) . . . no
Co(1) N(2) C(2) 114.4(1) . . . yes
Co(1) N(2) H(3) 104(2) . . . no
Co(1) N(2) H(4) 110(2) . . . no
C(2) N(2) H(3) 110(2) . . . no
C(2) N(2) H(4) 110(2) . . . no
H(3) N(2) H(4) 108(2) . . . no
N(1) C(1) C(2) 104.9(2) . . . yes
N(1) C(1) C(3) 109.7(2) . . . yes
N(1) C(1) C(4) 107.4(2) . . . yes
C(2) C(1) C(3) 112.6(2) . . . yes
C(2) C(1) C(4) 112.6(2) . . . yes
C(3) C(1) C(4) 109.4(2) . . . yes
N(2) C(2) C(1) 105.8(2) . . . yes
N(2) C(2) C(5) 107.1(2) . . . yes
N(2) C(2) C(6) 109.4(2) . . . yes
C(1) C(2) C(5) 112.6(2) . . . yes
C(1) C(2) C(6) 112.7(2) . . . yes
C(5) C(2) C(6) 109.0(2) . . . yes
C(1) C(3) H(5) 111(2) . . . no
C(1) C(3) H(6) 108(2) . . . no
C(1) C(3) H(7) 111(2) . . . no
H(5) C(3) H(6) 110(2) . . . no
H(5) C(3) H(7) 107(2) . . . no
H(6) C(3) H(7) 110(2) . . . no
C(1) C(4) H(8) 115(2) . . . no
C(1) C(4) H(9) 110(1) . . . no
C(1) C(4) H(10) 110(2) . . . no
H(8) C(4) H(9) 108(2) . . . no
H(8) C(4) H(10) 102(2) . . . no
H(9) C(4) H(10) 110(2) . . . no
C(2) C(5) H(11) 111(2) . . . no
C(2) C(5) H(12) 110(2) . . . no
C(2) C(5) H(13) 113(2) . . . no
H(11) C(5) H(12) 110(2) . . . no
H(11) C(5) H(13) 106(2) . . . no
H(12) C(5) H(13) 108(2) . . . no
C(2) C(6) H(14) 110(2) . . . no
C(2) C(6) H(15) 109(2) . . . no
C(2) C(6) H(16) 111(2) . . . no
H(14) C(6) H(15) 111(3) . . . no
H(14) C(6) H(16) 108(3) . . . no
H(15) C(6) H(16) 108(2) . . . no

loop_
_geom_bond_atom_site_label_1
_geom_bond_atom_site_label_2
_geom_bond_distance
_geom_bond_site_symmetry_1
_geom_bond_site_symmetry_2
_geom_bond_publ_flag
Co(1) O(1) 1.875(2) . . yes
Co(1) O(1) 1.875(2) . 2 yes
Co(1) N(1) 1.988(2) . . yes
Co(1) N(1) 1.988(2) . 2 yes
Co(1) N(2) 1.956(2) . . yes
Co(1) N(2) 1.956(2) . 2 yes
Cl(1) O(2) 1.414(2) . . yes
Cl(1) O(2) 1.414(2) . 2 yes
Cl(1) O(3) 1.367(2) . . yes
Cl(1) O(3) 1.367(2) . 2 yes
O(1) O(1) 1.457(3) . 2 yes
O(4) H(17) 0.79(3) . . no
O(4) H(18) 0.74(3) . . no
N(1) C(1) 1.512(3) . . yes
N(1) H(1) 0.93(3) . . no
N(1) H(2) 0.79(2) . . no
N(2) C(2) 1.498(3) . . yes
N(2) H(3) 0.82(2) . . no
N(2) H(4) 0.86(2) . . no
C(1) C(2) 1.551(3) . . yes
C(1) C(3) 1.525(3) . . yes
C(1) C(4) 1.522(3) . . yes
C(2) C(5) 1.526(4) . . yes
C(2) C(6) 1.529(3) . . yes
C(3) H(5) 0.95(3) . . no
C(3) H(6) 0.93(3) . . no
C(3) H(7) 1.02(3) . . no
C(4) H(8) 0.95(3) . . no
C(4) H(9) 1.01(3) . . no
C(4) H(10) 0.94(3) . . no
C(5) H(11) 0.96(3) . . no
C(5) H(12) 0.97(3) . . no
C(5) H(13) 0.96(3) . . no
C(6) H(14) 0.94(3) . . no
C(6) H(15) 0.97(3) . . no
C(6) H(16) 1.02(3) . . no

loop_
_geom_contact_atom_site_label_1
_geom_contact_atom_site_label_2
_geom_contact_distance
_geom_contact_site_symmetry_1
_geom_contact_site_symmetry_2
_geom_contact_publ_flag
O(1) O(4) 2.757(2) . 3_556 no
O(1) O(4) 3.076(2) . 4_554 no
O(1) N(2) 3.274(2) . 3 no
O(1) C(6) 3.470(4) . 3 no
O(2) O(4) 3.137(4) . 7_556 no
O(2) N(1) 3.291(4) . . no
O(2) C(3) 3.413(4) . . no
O(2) C(3) 3.475(4) . 7_556 no
O(3) O(4) 3.193(4) . 7_556 no
O(3) C(6) 3.351(4) . 7 no
O(3) C(4) 3.465(4) . 6 no
O(4) N(1) 3.069(3) . . no
O(4) N(2) 3.241(3) . 4 no
O(4) N(2) 3.265(3) . 2 no

loop_
_geom_hbond_atom_site_label_D
_geom_hbond_atom_site_label_H
_geom_hbond_atom_site_label_A
_geom_hbond_distance_DH
_geom_hbond_distance_HA
_geom_hbond_distance_DA
_geom_hbond_angle_DHA
_geom_hbond_site_symmetry_A
O(4) H(17) O(1) 0.79(3) 1.99(3) 2.757(2) 167(3) 3_556

loop_
_geom_torsion_atom_site_label_1
_geom_torsion_atom_site_label_2
_geom_torsion_atom_site_label_3
_geom_torsion_atom_site_label_4
_geom_torsion_site_symmetry_1
_geom_torsion_site_symmetry_2
_geom_torsion_site_symmetry_3
_geom_torsion_site_symmetry_4
_geom_torsion
_geom_torsion_publ_flag
Co(1) N(1) C(1) C(2) . . . . 42.7(2) no
Co(1) N(1) C(1) C(3) . . . . 163.8(2) no
Co(1) N(1) C(1) C(4) . . . . -77.3(2) no
Co(1) N(1) C(1) C(2) . 2 2 2 42.7(2) no
Co(1) N(1) C(1) C(3) . 2 2 2 163.8(2) no
Co(1) N(1) C(1) C(4) . 2 2 2 -77.3(2) no
Co(1) N(2) C(2) C(1) . . . . 33.1(2) no
Co(1) N(2) C(2) C(5) . . . . -87.3(2) no
Co(1) N(2) C(2) C(6) . . . . 154.7(2) no
Co(1) N(2) C(2) C(1) . 2 2 2 33.1(2) no
Co(1) N(2) C(2) C(5) . 2 2 2 -87.3(2) no
Co(1) N(2) C(2) C(6) . 2 2 2 154.7(2) no
O(1) Co(1) N(1) C(1) . . . . 55.3(2) no
O(1) Co(1) N(1) C(1) . . 2 2 67.4(2) no
O(1) Co(1) N(2) C(2) . . . . -162.4(2) no
O(1) Co(1) N(2) C(2) . . 2 2 -116.7(2) no
O(1) O(1) Co(1) N(1) . 2 . . -172.5(1) no
O(1) O(1) Co(1) N(1) . 2 . 2 16.1(2) no
O(1) O(1) Co(1) N(2) . 2 . . -89.6(1) no
O(1) O(1) Co(1) N(2) . 2 . 2 90.4(1) no
N(1) Co(1) N(1) C(1) . . 2 2 -116.4(2) no
N(1) Co(1) N(2) C(2) . . . . -7.9(2) no
N(1) Co(1) N(2) C(2) . . 2 2 88.7(2) no
N(1) C(1) C(2) N(2) . . . . -47.0(2) no
N(1) C(1) C(2) C(5) . . . . 69.7(2) no
N(1) C(1) C(2) C(6) . . . . -166.5(2) no
N(2) Co(1) N(1) C(1) . . . . -20.5(2) no
N(2) Co(1) N(1) C(1) . . 2 2 159.6(1) no
N(2) Co(1) N(2) C(2) . . 2 2 40.4(1) no
N(2) C(2) C(1) C(3) . . . . -166.3(2) no
N(2) C(2) C(1) C(4) . . . . 69.5(2) no
C(3) C(1) C(2) C(5) . . . . -49.6(3) no
C(3) C(1) C(2) C(6) . . . . 74.2(3) no
C(4) C(1) C(2) C(5) . . . . -173.8(2) no
C(4) C(1) C(2) C(6) . . . . -50.0(3) no
